data_9002195
loop_
_publ_author_name
'Nakatsuka, A.'
'Yoshiasa, A.'
'Yamanaka, T.'
'Ohtaka, O.'
'Katsura, T.'
'Ito, E.'

_publ_section_title
;
 Symmetry change of majorite solid-solution in the system Mg3Al2Si3O12-MgSiO3
 Sample: x = .64
;
_journal_name_full 'American Mineralogist'
_journal_page_first 1135
_journal_page_last 1143
_journal_volume 84
_journal_year 1999
_chemical_formula_sum 'Al0.72 Mg3.64 O12 Si3.64'
_chemical_name_mineral Majorite
_space_group_IT_number 142
_symmetry_space_group_name_Hall '-I 4bd 2c'
_symmetry_space_group_name_H-M 'I 41/a c d :2'
_cell_angle_alpha 90
_cell_angle_beta 90
_cell_angle_gamma 90
_cell_length_a 11.4891
_cell_length_b 11.4891
_cell_length_c 11.4891
_cell_formula_units_Z 8
_cell_volume 1516.555
_database_code_amcsd 0002263
_exptl_crystal_density_diffrn 3.522
_cod_original_sg_symbol_H-M 'I 41/a c d'
_cod_original_formula_sum 'Mg3.64 Al.72 Si3.64 O12'
_cod_database_code 9002195

loop_
_symmetry_equiv_pos_as_xyz
x,y,z
1/2+x,1/2+y,1/2+z
1/4-y,3/4-x,3/4+z
3/4-y,1/4-x,1/4+z
1/4+y,3/4+x,3/4-z
3/4+y,1/4+x,1/4-z
1/4+y,3/4-x,1/4-z
3/4+y,1/4-x,3/4-z
1/4-y,3/4+x,1/4+z
3/4-y,1/4+x,3/4+z
1/2+x,-y,z
+x,1/2-y,1/2+z
1/2-x,y,-z
-x,1/2+y,1/2-z
1/2+x,y,1/2-z
+x,1/2+y,-z
1/2-x,-y,1/2+z
-x,1/2-y,+z
1/4+y,1/4+x,1/4+z
3/4+y,3/4+x,3/4+z
1/4-y,1/4-x,1/4-z
3/4-y,3/4-x,3/4-z
1/4-y,1/4+x,3/4-z
3/4-y,3/4+x,1/4-z
1/4+y,1/4-x,3/4+z
3/4+y,3/4-x,1/4+z
-x,y,1/2+z
1/2-x,1/2+y,+z
x,-y,1/2-z
1/2+x,1/2-y,-z
-x,-y,-z
1/2-x,1/2-y,1/2-z

loop_
_atom_site_label
_atom_site_fract_x
_atom_site_fract_y
_atom_site_fract_z
_atom_site_occupancy
_atom_site_U_iso_or_equiv
MgX1 0.00000 0.25000 0.12500 1.00000 0.01874
MgX2 0.12494 0.00000 0.25000 1.00000 0.01849
MgY 0.00000 0.00000 0.00000 0.32000 0.00418
AlY 0.00000 0.00000 0.00000 0.36000 0.00418
SiY 0.00000 0.00000 0.00000 0.32000 0.00418
SiZ1 0.00000 0.25000 0.37500 1.00000 0.00722
SiZ2 0.37500 0.00000 0.25000 1.00000 0.00747
O1 -0.03240 0.05055 0.15462 1.00000 0.01317
O2 0.15446 -0.03260 0.05013 1.00000 0.01305
O3 0.05023 0.15470 -0.03237 1.00000 0.01254

loop_
_cod_related_entry_id
_cod_related_entry_database
_cod_related_entry_code
1 AMCSD 0002263
